data_4121854
loop_
_publ_author_name
'Li, Liangchun'
'Matsuda, Ryotaro'
'Tanaka, Iku'
'Sato, Hiroshi'
'Kanoo, Prakash'
'Jeon, Hyung Joon'
'Foo, Maw Lin'
'Wakamiya, Atsushi'
'Murata, Yasujiro'
'Kitagawa, Susumu'

_publ_section_title
;
 A crystalline porous coordination polymer decorated with nitroxyl
 radicals catalyzes aerobic oxidation of alcohols.
;
_journal_issue 21
_journal_name_full 'Journal of the American Chemical Society'
_journal_page_first 7543
_journal_page_last 7546
_journal_paper_doi 10.1021/ja5019095
_journal_volume 136
_journal_year 2014
_chemical_formula_moiety C44H44CuF6N6O6Si
_chemical_formula_sum 'C44 H44 Cu F6 N6 O6 Si'
_chemical_formula_weight 958.48
_chemical_name_common FRPCP
_chemical_name_systematic
; 
 ? 
;
_space_group_IT_number 108
_symmetry_cell_setting tetragonal
_symmetry_Int_Tables_number 108
_symmetry_space_group_name_Hall 'I 4 -2c'
_symmetry_space_group_name_H-M 'I 4 c m'
_atom_sites_solution_hydrogens geom
_atom_sites_solution_primary direct
_atom_sites_solution_secondary difmap
_audit_creation_method SHELXL-97
_cell_angle_alpha 90.00
_cell_angle_beta 90.00
_cell_angle_gamma 90.00
_cell_formula_units_Z 4
_cell_length_a 21.682(11)
_cell_length_b 21.682(11)
_cell_length_c 15.696(8)
_cell_measurement_reflns_used 7713
_cell_measurement_temperature 100
_cell_measurement_theta_max 31.4498
_cell_measurement_theta_min 1.6017
_cell_volume 7379(6)
_computing_structure_refinement 'SHELXL-97 (Sheldrick, 1997)'
_computing_structure_solution 'SHELXS-97 (Sheldrick, 1990)'
_diffrn_ambient_temperature 100(2)
_diffrn_measured_fraction_theta_full 0.994
_diffrn_measured_fraction_theta_max 0.994
_diffrn_measurement_device_type 'Rigaku Saturn724'
_diffrn_measurement_method \w
_diffrn_radiation_monochromator Confocal
_diffrn_radiation_source 'Rotating Anode'
_diffrn_radiation_type MoK\a
_diffrn_radiation_wavelength 0.71073
_diffrn_reflns_av_R_equivalents 0.1494
_diffrn_reflns_av_sigmaI/netI 0.0764
_diffrn_reflns_limit_h_max 25
_diffrn_reflns_limit_h_min -25
_diffrn_reflns_limit_k_max 25
_diffrn_reflns_limit_k_min -25
_diffrn_reflns_limit_l_max 18
_diffrn_reflns_limit_l_min -18
_diffrn_reflns_number 34941
_diffrn_reflns_theta_full 25.00
_diffrn_reflns_theta_max 25.00
_diffrn_reflns_theta_min 3.20
_exptl_absorpt_coefficient_mu 0.360
_exptl_absorpt_correction_T_max 0.9822
_exptl_absorpt_correction_T_min 0.9683
_exptl_absorpt_correction_type multi-scan
_exptl_absorpt_process_details 'REQAB (Rigaku, 1998)'
_exptl_crystal_colour Purple
_exptl_crystal_density_diffrn 0.863
_exptl_crystal_density_method 'not measured'
_exptl_crystal_description Needle
_exptl_crystal_F_000 1980
_exptl_crystal_size_max 0.09
_exptl_crystal_size_mid 0.08
_exptl_crystal_size_min 0.05
_refine_diff_density_max 1.022
_refine_diff_density_min -0.507
_refine_diff_density_rms 0.096
_refine_ls_abs_structure_details 'Flack H D (1983), Acta Cryst. A39, 876-881'
_refine_ls_abs_structure_Flack 0.83(5)
_refine_ls_extinction_method none
_refine_ls_goodness_of_fit_ref 1.067
_refine_ls_hydrogen_treatment mixed
_refine_ls_matrix_type full
_refine_ls_number_parameters 153
_refine_ls_number_reflns 3386
_refine_ls_number_restraints 261
_refine_ls_restrained_S_all 1.070
_refine_ls_R_factor_all 0.1333
_refine_ls_R_factor_gt 0.1145
_refine_ls_shift/su_max 0.000
_refine_ls_shift/su_mean 0.000
_refine_ls_structure_factor_coef Fsqd
_refine_ls_weighting_details 'calc w=1/[\s^2^(Fo^2^)+(0.0500P)^2^+100.0000P] where P=(Fo^2^+2Fc^2^)/3'
_refine_ls_weighting_scheme calc
_refine_ls_wR_factor_gt 0.2258
_refine_ls_wR_factor_ref 0.2378
_reflns_number_gt 2819
_reflns_number_total 3386
_reflns_threshold_expression >2sigma(I)
_cod_data_source_file ja5019095_si_003.cif
_cod_data_source_block FRPCP
_cod_depositor_comments
;
The following automatic conversions were performed:

'_exptl_absorpt_correction_type' value 'Multi-scan' changed to
'multi-scan' according to
/usr/data/users/saulius/crontab/automatic-downloads/rss-feeds/ACS/lib/dictionaries/cif_core.dic
dictionary named 'cif_core.dic' version 2.4.2 from 2011-04-26.

Automatic conversion script
Id: cif_fix_values 2281 2013-09-26 08:29:07Z andrius 

 Adding full bibliography for 4121853--4121854.cif.
;
_cod_database_code 4121854

loop_
_symmetry_equiv_pos_as_xyz
'x, y, z'
'-x, -y, z'
'-y, x, z'
'y, -x, z'
'-x, y, z+1/2'
'x, -y, z+1/2'
'y, x, z+1/2'
'-y, -x, z+1/2'
'x+1/2, y+1/2, z+1/2'
'-x+1/2, -y+1/2, z+1/2'
'-y+1/2, x+1/2, z+1/2'
'y+1/2, -x+1/2, z+1/2'
'-x+1/2, y+1/2, z+1'
'x+1/2, -y+1/2, z+1'
'y+1/2, x+1/2, z+1'
'-y+1/2, -x+1/2, z+1'

loop_
_atom_site_label
_atom_site_type_symbol
_atom_site_fract_x
_atom_site_fract_y
_atom_site_fract_z
_atom_site_U_iso_or_equiv
_atom_site_adp_type
_atom_site_occupancy
_atom_site_symmetry_multiplicity
_atom_site_calc_flag
_atom_site_refinement_flags
F1 F 0.0000 0.0000 0.5186(5) 0.024(2) Uani 1 4 d S
F2 F -0.02147(19) 0.07449(16) 0.4087(5) 0.0394(11) Uani 1 1 d .
F3 F 0.0000 0.0000 0.3023(6) 0.0280(15) Uani 1 4 d SU
C1 C -0.0938(4) 0.0877(4) 0.5993(5) 0.0368(15) Uani 1 1 d U
H1 H -0.0940 0.0627 0.5496 0.044 Uiso 1 1 calc R
C2 C -0.1358(5) 0.1355(5) 0.6051(6) 0.0479(16) Uani 1 1 d U
H2 H -0.1650 0.1410 0.5606 0.057 Uiso 1 1 calc R
C3 C -0.1367(4) 0.1731(4) 0.6696(7) 0.0513(15) Uani 1 1 d U
C4 C -0.0913(4) 0.1664(4) 0.7326(6) 0.0489(16) Uani 1 1 d U
H4 H -0.0885 0.1948 0.7785 0.059 Uiso 1 1 calc R
C5 C -0.0494(4) 0.1159(4) 0.7261(5) 0.0347(16) Uani 1 1 d U
H5 H -0.0183 0.1100 0.7680 0.042 Uiso 1 1 calc R
C6 C -0.1850(5) 0.2240(5) 0.6773(6) 0.0566(17) Uani 1 1 d U
C7 C -0.1822(5) 0.2705(5) 0.6275(7) 0.060(2) Uani 1 1 d U
H7 H -0.1482 0.2742 0.5895 0.072 Uiso 1 1 calc R
C8 C -0.2341(5) 0.2199(5) 0.7393(7) 0.0618(18) Uani 1 1 d U
C9 C -0.2472(6) 0.1707(5) 0.8055(7) 0.0724(19) Uani 1 1 d U
C10 C -0.2548(6) 0.1054(5) 0.7721(8) 0.072(2) Uani 1 1 d U
H10 H -0.2783 0.1062 0.7187 0.108 Uiso 1 1 calc R
H10A H -0.2770 0.0805 0.8142 0.108 Uiso 1 1 calc R
H10B H -0.2141 0.0873 0.7617 0.108 Uiso 1 1 calc R
C11 C -0.2047(5) 0.1695(6) 0.8860(7) 0.074(2) Uani 1 1 d U
H11 H -0.1677 0.1452 0.8738 0.111 Uiso 1 1 calc R
H11A H -0.2271 0.1509 0.9338 0.111 Uiso 1 1 calc R
H11B H -0.1928 0.2118 0.9009 0.111 Uiso 1 1 calc R
Cu1 Cu 0.0000 0.0000 0.66057(14) 0.0202(4) Uani 1 4 d S
Si1 Si 0.0000 0.0000 0.4107(4) 0.0214(6) Uani 1 4 d S
N1 N -0.0545(2) 0.0757(2) 0.6586(5) 0.0208(10) Uani 1 1 d U
N2 N -0.3066(5) 0.1934(5) 0.8412(10) 0.0762(16) Uani 1 2 d SU
O1 O -0.3359(6) 0.1641(6) 0.9000(11) 0.146(7) Uani 1 2 d S
O2 O 0.0251(7) 0.1947(6) 0.4399(10) 0.201(8) Uani 1 1 d .

loop_
_atom_site_aniso_label
_atom_site_aniso_U_11
_atom_site_aniso_U_22
_atom_site_aniso_U_33
_atom_site_aniso_U_23
_atom_site_aniso_U_13
_atom_site_aniso_U_12
F1 0.030(3) 0.030(3) 0.011(4) 0.000 0.000 0.000
F2 0.066(3) 0.018(2) 0.034(2) 0.011(3) 0.013(3) 0.0109(17)
F3 0.0280(15) 0.0280(15) 0.0279(19) 0.000 0.000 0.000
C1 0.041(3) 0.041(3) 0.029(3) 0.001(3) -0.004(2) 0.026(3)
C2 0.053(3) 0.045(3) 0.045(3) 0.005(3) -0.004(3) 0.025(3)
C3 0.058(3) 0.048(3) 0.048(3) 0.005(3) 0.001(3) 0.027(3)
C4 0.057(3) 0.047(3) 0.043(3) 0.001(3) 0.006(3) 0.020(3)
C5 0.039(3) 0.030(3) 0.036(3) 0.004(3) -0.002(3) 0.006(3)
C6 0.070(3) 0.052(3) 0.048(3) 0.002(3) 0.006(3) 0.025(3)
C7 0.066(4) 0.054(4) 0.061(4) 0.007(3) 0.014(4) 0.029(4)
C8 0.070(4) 0.054(3) 0.061(3) 0.006(3) 0.005(3) 0.025(3)
C9 0.085(3) 0.065(4) 0.067(4) 0.009(4) -0.002(3) 0.017(3)
C10 0.082(4) 0.065(4) 0.069(4) 0.008(4) 0.005(4) 0.022(4)
C11 0.082(4) 0.078(4) 0.063(4) 0.007(4) 0.001(4) 0.025(4)
Cu1 0.0162(4) 0.0162(4) 0.0282(7) 0.000 0.000 0.000
Si1 0.0205(9) 0.0205(9) 0.0232(15) 0.000 0.000 0.000
N1 0.0210(12) 0.0206(12) 0.0207(12) 0.0000(7) 0.0008(7) -0.0012(7)
N2 0.0760(15) 0.0760(15) 0.0765(19) 0.0006(7) 0.0006(7) 0.0012(10)
O1 0.167(9) 0.167(9) 0.103(12) 0.066(10) 0.066(10) 0.030(12)
O2 0.223(15) 0.144(11) 0.235(17) 0.116(11) -0.127(12) -0.111(10)

loop_
_atom_type_symbol
_atom_type_description
_atom_type_scat_dispersion_real
_atom_type_scat_dispersion_imag
_atom_type_scat_source
C C 0.0033 0.0016 'International Tables Vol C Tables 4.2.6.8 and 6.1.1.4'
H H 0.0000 0.0000 'International Tables Vol C Tables 4.2.6.8 and 6.1.1.4'
N N 0.0061 0.0033 'International Tables Vol C Tables 4.2.6.8 and 6.1.1.4'
O O 0.0106 0.0060 'International Tables Vol C Tables 4.2.6.8 and 6.1.1.4'
Si Si 0.0817 0.0704 'International Tables Vol C Tables 4.2.6.8 and 6.1.1.4'
Cu Cu 0.3201 1.2651 'International Tables Vol C Tables 4.2.6.8 and 6.1.1.4'
F F 0.0171 0.0103 'International Tables Vol C Tables 4.2.6.8 and 6.1.1.4'

loop_
_geom_angle_atom_site_label_1
_geom_angle_atom_site_label_2
_geom_angle_atom_site_label_3
_geom_angle
_geom_angle_site_symmetry_1
_geom_angle_site_symmetry_3
Si1 F1 Cu1 180.000(1) . .
Si1 F3 Cu1 180.000(1) . 5_554
N1 C1 C2 122.6(8) . .
N1 C1 H1 118.7 . .
C2 C1 H1 118.7 . .
C3 C2 C1 122.1(9) . .
C3 C2 H2 118.9 . .
C1 C2 H2 118.9 . .
C2 C3 C4 118.2(8) . .
C2 C3 C6 121.7(9) . .
C4 C3 C6 120.0(9) . .
C3 C4 C5 118.4(9) . .
C3 C4 H4 120.8 . .
C5 C4 H4 120.8 . .
N1 C5 C4 119.4(8) . .
N1 C5 H5 120.3 . .
C4 C5 H5 120.3 . .
C7 C6 C8 119.8(9) . .
C7 C6 C3 119.3(9) . .
C8 C6 C3 120.9(9) . .
C6 C7 C7 121.6(6) . 15_454
C6 C7 H7 119.2 . .
C7 C7 H7 119.2 15_454 .
C8 C8 C6 118.5(5) 15_454 .
C8 C8 C9 111.4(6) 15_454 .
C6 C8 C9 130.1(9) . .
N2 C9 C8 100.9(9) . .
N2 C9 C10 110.2(11) . .
C8 C9 C10 116.1(9) . .
N2 C9 C11 102.2(10) . .
C8 C9 C11 117.0(11) . .
C10 C9 C11 109.1(9) . .
C9 C10 H10 109.5 . .
C9 C10 H10A 109.5 . .
H10 C10 H10A 109.5 . .
C9 C10 H10B 109.5 . .
H10 C10 H10B 109.5 . .
H10A C10 H10B 109.5 . .
C9 C11 H11 109.5 . .
C9 C11 H11A 109.5 . .
H11 C11 H11A 109.5 . .
C9 C11 H11B 109.5 . .
H11 C11 H11B 109.5 . .
H11A C11 H11B 109.5 . .
N1 Cu1 N1 178.2(5) 4 3
N1 Cu1 N1 89.986(8) 4 2
N1 Cu1 N1 89.986(9) 3 2
N1 Cu1 N1 89.987(9) 4 .
N1 Cu1 N1 89.986(8) 3 .
N1 Cu1 N1 178.2(5) 2 .
N1 Cu1 F3 90.9(2) 4 5
N1 Cu1 F3 90.9(2) 3 5
N1 Cu1 F3 90.9(2) 2 5
N1 Cu1 F3 90.9(2) . 5
N1 Cu1 F1 89.1(2) 4 .
N1 Cu1 F1 89.1(2) 3 .
N1 Cu1 F1 89.1(2) 2 .
N1 Cu1 F1 89.1(2) . .
F3 Cu1 F1 180.000(2) 5 .
F2 Si1 F2 89.983(14) . 4
F2 Si1 F2 89.978(14) . 3
F2 Si1 F2 177.9(7) 4 3
F2 Si1 F2 177.9(7) . 2
F2 Si1 F2 89.981(13) 4 2
F2 Si1 F2 89.981(14) 3 2
F2 Si1 F1 91.1(3) . .
F2 Si1 F1 91.1(3) 4 .
F2 Si1 F1 91.1(3) 3 .
F2 Si1 F1 91.1(3) 2 .
F2 Si1 F3 88.9(3) . .
F2 Si1 F3 88.9(3) 4 .
F2 Si1 F3 88.9(3) 3 .
F2 Si1 F3 88.9(3) 2 .
F1 Si1 F3 180.000(2) . .
C1 N1 C5 118.7(6) . .
C1 N1 Cu1 124.2(6) . .
C5 N1 Cu1 117.1(5) . .
O1 N2 C9 122.3(7) . .
O1 N2 C9 122.3(7) . 15_454
C9 N2 C9 115.4(14) . 15_454

loop_
_geom_bond_atom_site_label_1
_geom_bond_atom_site_label_2
_geom_bond_distance
_geom_bond_site_symmetry_2
F1 Si1 1.694(12) .
F1 Cu1 2.229(9) .
F2 Si1 1.681(4) .
F3 Si1 1.701(13) .
F3 Cu1 2.224(10) 5_554
C1 N1 1.289(10) .
C1 C2 1.382(11) .
C1 H1 0.9500 .
C2 C3 1.300(13) .
C2 H2 0.9500 .
C3 C4 1.403(13) .
C3 C6 1.526(12) .
C4 C5 1.426(11) .
C4 H4 0.9500 .
C5 N1 1.376(10) .
C5 H5 0.9500 .
C6 C7 1.277(13) .
C6 C8 1.445(15) .
C7 C7 1.452(18) 15_454
C7 H7 0.9500 .
C8 C8 1.411(18) 15_454
C8 C9 1.515(15) .
C9 N2 1.487(14) .
C9 C10 1.520(16) .
C9 C11 1.565(15) .
C10 H10 0.9800 .
C10 H10A 0.9800 .
C10 H10B 0.9800 .
C11 H11 0.9800 .
C11 H11A 0.9800 .
C11 H11B 0.9800 .
Cu1 N1 2.022(5) 4
Cu1 N1 2.022(5) 3
Cu1 N1 2.022(5) 2
Cu1 N1 2.022(5) .
Cu1 F3 2.224(10) 5
Si1 F2 1.681(4) 4
Si1 F2 1.681(4) 3
Si1 F2 1.681(4) 2
N2 O1 1.287(19) .
N2 C9 1.487(14) 15_454

loop_
_geom_torsion_atom_site_label_1
_geom_torsion_atom_site_label_2
_geom_torsion_atom_site_label_3
_geom_torsion_atom_site_label_4
_geom_torsion
_geom_torsion_site_symmetry_1
_geom_torsion_site_symmetry_4
N1 C1 C2 C3 2.8(17) . .
C1 C2 C3 C4 3.4(17) . .
C1 C2 C3 C6 -177.3(10) . .
C2 C3 C4 C5 -4.7(16) . .
C6 C3 C4 C5 176.0(9) . .
C3 C4 C5 N1 0.3(13) . .
C2 C3 C6 C7 -71.2(16) . .
C4 C3 C6 C7 108.1(12) . .
C2 C3 C6 C8 108.0(13) . .
C4 C3 C6 C8 -72.7(14) . .
C8 C6 C7 C7 -4.1(13) . 15_454
C3 C6 C7 C7 175.1(6) . 15_454
C7 C6 C8 C8 3.9(13) . 15_454
C3 C6 C8 C8 -175.2(7) . 15_454
C7 C6 C8 C9 -179.2(12) . .
C3 C6 C8 C9 1.6(19) . .
C8 C8 C9 N2 1.3(10) 15_454 .
C6 C8 C9 N2 -175.7(13) . .
C8 C8 C9 C10 120.4(9) 15_454 .
C6 C8 C9 C10 -56.6(17) . .
C8 C8 C9 C11 -108.5(8) 15_454 .
C6 C8 C9 C11 74.5(15) . .
Si1 F1 Cu1 N1 0(100) . 4
Si1 F1 Cu1 N1 0(100) . 3
Si1 F1 Cu1 N1 0(100) . 2
Si1 F1 Cu1 N1 0(100) . .
Si1 F1 Cu1 F3 0(100) . 5
Cu1 F1 Si1 F2 0(100) . .
Cu1 F1 Si1 F2 0(100) . 4
Cu1 F1 Si1 F2 0(100) . 3
Cu1 F1 Si1 F2 0(100) . 2
Cu1 F1 Si1 F3 0(100) . .
Cu1 F3 Si1 F2 0(100) 5_554 .
Cu1 F3 Si1 F2 0(100) 5_554 4
Cu1 F3 Si1 F2 0(100) 5_554 3
Cu1 F3 Si1 F2 0(100) 5_554 2
Cu1 F3 Si1 F1 0(100) 5_554 .
C2 C1 N1 C5 -7.2(13) . .
C2 C1 N1 Cu1 171.5(8) . .
C4 C5 N1 C1 5.5(11) . .
C4 C5 N1 Cu1 -173.3(6) . .
N1 Cu1 N1 C1 119.6(6) 4 .
N1 Cu1 N1 C1 -58.6(8) 3 .
N1 Cu1 N1 C1 30.5(7) 2 .
F3 Cu1 N1 C1 -149.5(7) 5 .
F1 Cu1 N1 C1 30.5(7) . .
N1 Cu1 N1 C5 -61.7(7) 4 .
N1 Cu1 N1 C5 120.1(5) 3 .
N1 Cu1 N1 C5 -150.8(5) 2 .
F3 Cu1 N1 C5 29.2(5) 5 .
F1 Cu1 N1 C5 -150.8(5) . .
C8 C9 N2 O1 178.7(17) . .
C10 C9 N2 O1 55(2) . .
C11 C9 N2 O1 -60(2) . .
C8 C9 N2 C9 -2.3(17) . 15_454
C10 C9 N2 C9 -125.5(11) . 15_454
C11 C9 N2 C9 118.7(12) . 15_454

loop_
_platon_squeeze_void_nr
_platon_squeeze_void_average_x
_platon_squeeze_void_average_y
_platon_squeeze_void_average_z
_platon_squeeze_void_volume
_platon_squeeze_void_count_electrons
_platon_squeeze_void_content
1 0.000 0.500 -0.037 1609 177 ' '
2 0.500 0.000 -0.043 1609 177 ' '
